data_4518193
loop_
_publ_author_name
'Chen, Junling'
'Zhang, Heng'
'Li, Bo'
'Yang, Jingzhi'
'Li, Xiongwen'
'Zhang, Tiexin'
'He, Cheng'
'Duan, Chunying'
'Wang, Liya'

_publ_section_title
;
 Bioinspired Carboxylate--Water Coordination Polymers with Hydrogen-Bond
 Clusters and Local Coordination Flexibility for Electrochemical Water
 Splitting
;
_journal_name_full 'ACS Applied Energy Materials'
_journal_paper_doi 10.1021/acsaem.0c01552
_journal_year 2020
_chemical_formula_moiety 'C23 H20 Co2 O17, 3(H2 O)'
_chemical_formula_sum 'C23 H26 Co2 O20'
_chemical_formula_weight 740.30
_space_group_crystal_system monoclinic
_space_group_IT_number 15
_space_group_name_Hall '-C 2yc'
_space_group_name_H-M_alt 'C 1 2/c 1'
_atom_sites_solution_hydrogens mixed
_audit_creation_date 2020-08-21
_audit_creation_method
;
Olex2 1.2
(compiled 2018.05.29 svn.r3508 for OlexSys, GUI svn.r5506)
;
_audit_update_record
;
2020-09-18 deposited with the CCDC.	2020-09-21 downloaded from the CCDC.
;
_cell_angle_alpha 90
_cell_angle_beta 127.529(3)
_cell_angle_gamma 90
_cell_formula_units_Z 8
_cell_length_a 24.2640(7)
_cell_length_b 14.8592(3)
_cell_length_c 19.8821(6)
_cell_measurement_reflns_used 27954
_cell_measurement_temperature 293(2)
_cell_measurement_theta_max 27.8090
_cell_measurement_theta_min 3.6140
_cell_volume 5684.8(3)
_computing_molecular_graphics 'Olex2 (Dolomanov et al., 2009)'
_computing_publication_material 'Olex2 (Dolomanov et al., 2009)'
_computing_structure_refinement 'ShelXL (Sheldrick, 2015)'
_computing_structure_solution 'SHELXT 2014/5 (Sheldrick, 2014)'
_diffrn_ambient_temperature 293(2)
_diffrn_measured_fraction_theta_full 0.997
_diffrn_measured_fraction_theta_max 0.997
_diffrn_measurement_device_type 'SuperNova, Single source at offset, EosS2'
_diffrn_radiation_type MoK\a
_diffrn_radiation_wavelength 0.71073
_diffrn_reflns_av_R_equivalents 0.0271
_diffrn_reflns_av_unetI/netI 0.0181
_diffrn_reflns_Laue_measured_fraction_full 0.997
_diffrn_reflns_Laue_measured_fraction_max 0.997
_diffrn_reflns_limit_h_max 28
_diffrn_reflns_limit_h_min -28
_diffrn_reflns_limit_k_max 17
_diffrn_reflns_limit_k_min -17
_diffrn_reflns_limit_l_max 23
_diffrn_reflns_limit_l_min -22
_diffrn_reflns_number 29777
_diffrn_reflns_point_group_measured_fraction_full 0.997
_diffrn_reflns_point_group_measured_fraction_max 0.997
_diffrn_reflns_theta_full 25.027
_diffrn_reflns_theta_max 25.027
_diffrn_reflns_theta_min 3.358
_exptl_absorpt_coefficient_mu 1.260
_exptl_absorpt_correction_T_max 0.838
_exptl_absorpt_correction_T_min 0.735
_exptl_absorpt_correction_type multi-scan
_exptl_crystal_colour 'clear light pink'
_exptl_crystal_colour_lustre clear
_exptl_crystal_colour_modifier light
_exptl_crystal_colour_primary pink
_exptl_crystal_density_diffrn 1.730
_exptl_crystal_description block
_exptl_crystal_F_000 3024
_exptl_crystal_size_max 0.26
_exptl_crystal_size_mid 0.21
_exptl_crystal_size_min 0.14
_refine_diff_density_max 0.930
_refine_diff_density_min -0.494
_refine_diff_density_rms 0.071
_refine_ls_extinction_method none
_refine_ls_goodness_of_fit_ref 1.123
_refine_ls_hydrogen_treatment constr
_refine_ls_matrix_type full
_refine_ls_number_parameters 412
_refine_ls_number_reflns 5011
_refine_ls_number_restraints 12
_refine_ls_restrained_S_all 1.134
_refine_ls_R_factor_all 0.0357
_refine_ls_R_factor_gt 0.0335
_refine_ls_shift/su_max 0.001
_refine_ls_shift/su_mean 0.000
_refine_ls_structure_factor_coef Fsqd
_refine_ls_weighting_details 'w=1/[\s^2^(Fo^2^)+(0.0383P)^2^+17.2575P] where P=(Fo^2^+2Fc^2^)/3'
_refine_ls_weighting_scheme calc
_refine_ls_wR_factor_gt 0.0883
_refine_ls_wR_factor_ref 0.0895
_reflns_Friedel_coverage 0.000
_reflns_number_gt 4744
_reflns_number_total 5011
_reflns_threshold_expression 'I > 2\s(I)'
_cod_data_source_file ae0c01552_si_002.cif
_cod_data_source_block Co-HL
_cod_database_code 4518193
_shelx_shelxl_version_number 2018/3
_shelx_space_group_comment
;
The symmetry employed for this shelxl refinement is uniquely defined
by the following loop, which should always be used as a source of
symmetry information in preference to the above space-group names.
They are only intended as comments.
;
_shelx_estimated_absorpt_t_max 0.843
_shelx_estimated_absorpt_t_min 0.735
_olex2_refinement_description
;
1. Fixed Uiso
 At 1.2 times of:
  All C(H) groups
 At 1.5 times of:
  All O(H) groups, All O(H,H) groups
2. Uiso/Uaniso restraints and constraints
Uanis(O18) \\sim Ueq, Uanis(O19) \\sim Ueq: with sigma of 0.01 and sigma for
terminal atoms of 0.02
3. Others
 Fixed Sof: O18(0.5) H18A(0.5) H18B(0.5) H20A(0.5) H20B(0.5)
4.a Riding coordinates:
 O13(H13A,H13B), O14(H14A,H14B), O15(H15A,H15B), O16(H16A,H16B), O17(H17A,
 H17B), O18(H18A,H18B), O19(H19A,H19B), O20(H20A,H20B), O21(H21A,H21B)
4.b Aromatic/amide H refined with riding coordinates:
 C7(H7), C9(H9), C11(H11), C13(H13), C15(H15), C17(H17), C19(H19), C21(H21),
 C23(H23)
4.c Idealised tetrahedral OH refined as rotating group:
 O6(H6)
;
_olex2_submission_special_instructions 'No special instructions were received'

loop_
_space_group_symop_operation_xyz
'x, y, z'
'-x, y, -z+1/2'
'x+1/2, y+1/2, z'
'-x+1/2, y+1/2, -z+1/2'
'-x, -y, -z'
'x, -y, z-1/2'
'-x+1/2, -y+1/2, -z'
'x+1/2, -y+1/2, z-1/2'

loop_
_atom_site_label
_atom_site_type_symbol
_atom_site_fract_x
_atom_site_fract_y
_atom_site_fract_z
_atom_site_U_iso_or_equiv
_atom_site_adp_type
_atom_site_occupancy
_atom_site_site_symmetry_order
_atom_site_calc_flag
_atom_site_refinement_flags_posn
_atom_site_refinement_flags_adp
_atom_site_refinement_flags_occupancy
_atom_site_disorder_assembly
_atom_site_disorder_group
Co1 Co 0.83215(2) 0.73957(2) 0.82047(2) 0.01602(10) Uani 1 1 d . . . . .
Co2 Co 0.34191(2) 0.99365(2) 0.35595(2) 0.01528(10) Uani 1 1 d . . . . .
C1 C 0.70799(13) 0.61496(17) 0.72765(16) 0.0193(5) Uani 1 1 d . . . . .
C2 C 0.48379(13) 0.72451(18) 0.45903(17) 0.0221(6) Uani 1 1 d . . . . .
C3 C 0.25223(15) 0.36917(19) 0.47913(19) 0.0267(6) Uani 1 1 d . . . . .
C4 C 0.34635(14) 0.85601(18) 0.46891(17) 0.0213(6) Uani 1 1 d . . . . .
C5 C 0.35426(15) 0.95574(19) 0.71631(18) 0.0246(6) Uani 1 1 d . . . . .
C6 C 0.63015(13) 0.60902(18) 0.66250(16) 0.0202(5) Uani 1 1 d . . . . .
C7 C 0.59489(13) 0.67191(18) 0.59712(17) 0.0211(6) Uani 1 1 d . . . . .
H7 H 0.618931 0.719250 0.595125 0.025 Uiso 1 1 calc R . . . .
C8 C 0.52355(13) 0.66356(18) 0.53486(17) 0.0205(5) Uani 1 1 d . . . . .
C9 C 0.48712(13) 0.59596(19) 0.54065(18) 0.0248(6) Uani 1 1 d . . . . .
H9 H 0.439329 0.590555 0.499410 0.030 Uiso 1 1 calc R . . . .
C10 C 0.52243(14) 0.53686(18) 0.60813(18) 0.0246(6) Uani 1 1 d . . . . .
C11 C 0.59361(13) 0.54109(18) 0.66787(17) 0.0228(6) Uani 1 1 d . . . . .
H11 H 0.616976 0.498906 0.711365 0.027 Uiso 1 1 calc R . . . .
C12 C 0.42425(14) 0.48490(18) 0.59723(18) 0.0236(6) Uani 1 1 d . . . . .
C13 C 0.41514(15) 0.55839(19) 0.63200(18) 0.0275(6) Uani 1 1 d . . . . .
H13 H 0.450605 0.600098 0.664563 0.033 Uiso 1 1 calc R . . . .
C14 C 0.35159(16) 0.56838(18) 0.61706(18) 0.0256(6) Uani 1 1 d . . . . .
C15 C 0.29930(15) 0.50604(18) 0.57086(18) 0.0249(6) Uani 1 1 d . . . . .
H15 H 0.257815 0.512252 0.563554 0.030 Uiso 1 1 calc R . . . .
C16 C 0.30942(14) 0.43366(18) 0.53529(17) 0.0226(6) Uani 1 1 d . . . . .
C17 C 0.37187(14) 0.42323(18) 0.54788(18) 0.0241(6) Uani 1 1 d . . . . .
H17 H 0.378341 0.375224 0.523339 0.029 Uiso 1 1 calc R . . . .
C18 C 0.34336(16) 0.72627(18) 0.62897(19) 0.0278(6) Uani 1 1 d . . . . .
C19 C 0.34236(16) 0.74602(18) 0.56053(19) 0.0276(6) Uani 1 1 d . . . . .
H19 H 0.338580 0.700154 0.526104 0.033 Uiso 1 1 calc R . . . .
C20 C 0.34706(15) 0.83545(18) 0.54344(18) 0.0250(6) Uani 1 1 d . . . . .
C21 C 0.35238(16) 0.90336(19) 0.59512(18) 0.0276(6) Uani 1 1 d . . . . .
H21 H 0.357061 0.962908 0.584933 0.033 Uiso 1 1 calc R . . . .
C22 C 0.35074(16) 0.88258(18) 0.66180(18) 0.0265(6) Uani 1 1 d . . . . .
C23 C 0.34632(17) 0.79357(19) 0.67909(19) 0.0300(7) Uani 1 1 d . . . . .
H23 H 0.345347 0.779327 0.723909 0.036 Uiso 1 1 calc R . . . .
O1 O 0.73480(9) 0.69003(13) 0.73639(13) 0.0299(5) Uani 1 1 d . . . . .
O2 O 0.73939(9) 0.54410(13) 0.76747(12) 0.0270(4) Uani 1 1 d . . . . .
O3 O 0.50923(10) 0.79972(13) 0.46170(13) 0.0329(5) Uani 1 1 d . . . . .
O4 O 0.42643(9) 0.69595(13) 0.39572(12) 0.0282(5) Uani 1 1 d . . . . .
O5 O 0.25447(12) 0.31480(16) 0.43593(15) 0.0416(6) Uani 1 1 d . . . . .
O6 O 0.19927(11) 0.37811(14) 0.48179(14) 0.0338(5) Uani 1 1 d . . . . .
H6 H 0.167965 0.343728 0.447449 0.051 Uiso 1 1 calc GR . . . .
O7 O 0.33902(13) 0.79127(14) 0.42482(14) 0.0379(5) Uani 1 1 d . . . . .
O8 O 0.35294(10) 0.93723(12) 0.45697(12) 0.0251(4) Uani 1 1 d . . . . .
O9 O 0.37667(14) 1.03161(14) 0.71602(15) 0.0416(6) Uani 1 1 d . . . . .
O10 O 0.33426(10) 0.93606(13) 0.75973(12) 0.0245(4) Uani 1 1 d . . . . .
O11 O 0.48821(10) 0.46684(14) 0.61507(15) 0.0344(5) Uani 1 1 d . . . . .
O12 O 0.33918(13) 0.63937(13) 0.65097(14) 0.0364(5) Uani 1 1 d . . . . .
O13 O 0.79359(11) 0.86658(13) 0.81947(14) 0.0340(5) Uani 1 1 d . . . . .
H13A H 0.748990 0.864797 0.787687 0.051 Uiso 1 1 d R . . . .
H13B H 0.802430 0.907077 0.796417 0.051 Uiso 1 1 d R . . . .
O14 O 0.82301(12) 0.77981(15) 0.71203(13) 0.0360(5) Uani 1 1 d . . . . .
H14A H 0.804453 0.737033 0.673448 0.054 Uiso 1 1 d R . . . .
H14B H 0.864193 0.787023 0.724258 0.054 Uiso 1 1 d R . . . .
O15 O 0.38661(9) 0.88201(11) 0.33529(11) 0.0194(4) Uani 1 1 d . . . . .
H15A H 0.428558 0.867669 0.374268 0.029 Uiso 1 1 d R . . . .
H15B H 0.382688 0.903599 0.292508 0.029 Uiso 1 1 d R . . . .
O16 O 0.44250(10) 1.05029(14) 0.43662(13) 0.0337(5) Uani 1 1 d . . . . .
H16A H 0.425054 1.031155 0.459953 0.051 Uiso 1 1 d R . . . .
H16B H 0.451544 1.105795 0.442953 0.051 Uiso 1 1 d R . . . .
O17 O 0.30890(11) 1.11312(13) 0.38071(13) 0.0309(5) Uani 1 1 d . . . . .
H17A H 0.301000 1.119259 0.416839 0.046 Uiso 1 1 d R . . . .
H17B H 0.278190 1.145999 0.338969 0.046 Uiso 1 1 d R . . . .
O18 O 0.5131(4) 1.0449(8) 0.3786(5) 0.127(4) Uani 0.5 1 d . U . . .
H18A H 0.469043 1.048130 0.343983 0.190 Uiso 0.5 1 d R . . . .
H18B H 0.528323 1.018850 0.354823 0.190 Uiso 0.5 1 d R . . . .
O19 O 0.9430(2) 0.8338(3) 0.7518(3) 0.1264(18) Uani 1 1 d . U . . .
H19A H 0.971453 0.866152 0.795048 0.190 Uiso 1 1 d R . . . .
H19B H 0.941523 0.851852 0.710228 0.190 Uiso 1 1 d R . . . .
O20 O 0.500000 0.0873(4) 0.750000 0.0848(15) Uani 1 2 d S T P . .
H20A H 0.465350 0.055253 0.735560 0.127 Uiso 0.5 1 d R . . . .
H20B H 0.534600 0.051943 0.778600 0.127 Uiso 0.5 1 d R . . . .
O21 O 0.08030(14) 0.2956(2) 0.3862(2) 0.0667(8) Uani 1 1 d . . . . .
H21A H 0.074042 0.268637 0.418805 0.100 Uiso 1 1 d R . . . .
H21B H 0.043802 0.324687 0.348735 0.100 Uiso 1 1 d R . . . .

loop_
_atom_site_aniso_label
_atom_site_aniso_U_11
_atom_site_aniso_U_22
_atom_site_aniso_U_33
_atom_site_aniso_U_23
_atom_site_aniso_U_13
_atom_site_aniso_U_12
Co1 0.01429(18) 0.01677(18) 0.01413(18) 0.00050(13) 0.00717(15) -0.00057(13)
Co2 0.01596(18) 0.01516(18) 0.01387(18) 0.00162(13) 0.00864(15) 0.00000(12)
C1 0.0147(12) 0.0226(14) 0.0173(13) -0.0022(11) 0.0081(11) -0.0002(10)
C2 0.0176(13) 0.0212(14) 0.0222(14) 0.0003(11) 0.0094(12) 0.0028(10)
C3 0.0267(15) 0.0258(15) 0.0298(15) -0.0029(12) 0.0183(13) -0.0010(11)
C4 0.0268(14) 0.0206(14) 0.0209(13) 0.0008(11) 0.0168(12) 0.0023(11)
C5 0.0342(15) 0.0212(14) 0.0242(14) -0.0029(11) 0.0208(13) -0.0018(12)
C6 0.0163(13) 0.0224(13) 0.0190(13) -0.0017(11) 0.0092(11) 0.0007(10)
C7 0.0187(13) 0.0214(13) 0.0214(13) -0.0007(11) 0.0113(11) -0.0023(10)
C8 0.0166(12) 0.0213(13) 0.0210(13) 0.0004(11) 0.0101(11) 0.0019(10)
C9 0.0125(12) 0.0256(14) 0.0263(14) 0.0003(11) 0.0067(11) -0.0010(10)
C10 0.0214(13) 0.0207(14) 0.0324(15) 0.0011(12) 0.0168(12) -0.0017(11)
C11 0.0196(13) 0.0222(14) 0.0231(14) 0.0041(11) 0.0112(11) 0.0037(11)
C12 0.0214(13) 0.0210(13) 0.0284(15) 0.0067(11) 0.0151(12) 0.0011(11)
C13 0.0312(15) 0.0205(14) 0.0246(14) -0.0005(11) 0.0138(12) -0.0095(12)
C14 0.0446(17) 0.0147(13) 0.0258(14) 0.0001(11) 0.0258(14) -0.0019(12)
C15 0.0303(15) 0.0215(14) 0.0304(15) 0.0007(11) 0.0223(13) 0.0006(11)
C16 0.0242(14) 0.0205(13) 0.0250(14) -0.0014(11) 0.0160(12) -0.0016(11)
C17 0.0268(14) 0.0191(13) 0.0301(15) -0.0012(11) 0.0193(13) 0.0005(11)
C18 0.0485(18) 0.0150(13) 0.0318(16) -0.0008(11) 0.0307(15) -0.0049(12)
C19 0.0476(18) 0.0179(14) 0.0288(15) -0.0052(11) 0.0292(15) -0.0028(12)
C20 0.0405(16) 0.0193(13) 0.0241(14) 0.0004(11) 0.0243(13) 0.0000(12)
C21 0.0474(18) 0.0171(13) 0.0298(15) -0.0010(11) 0.0295(15) -0.0016(12)
C22 0.0431(17) 0.0192(14) 0.0291(15) -0.0039(12) 0.0282(14) -0.0043(12)
C23 0.0547(19) 0.0219(14) 0.0295(16) -0.0020(12) 0.0339(15) -0.0045(13)
O1 0.0160(9) 0.0275(11) 0.0300(11) 0.0028(9) 0.0056(9) -0.0025(8)
O2 0.0150(9) 0.0266(10) 0.0289(11) 0.0031(8) 0.0079(8) 0.0027(8)
O3 0.0265(10) 0.0251(11) 0.0281(11) 0.0056(8) 0.0068(9) -0.0047(8)
O4 0.0168(9) 0.0233(10) 0.0239(10) 0.0018(8) 0.0018(8) 0.0012(8)
O5 0.0397(13) 0.0428(13) 0.0472(14) -0.0245(11) 0.0290(12) -0.0127(10)
O6 0.0258(11) 0.0352(12) 0.0439(13) -0.0118(10) 0.0230(10) -0.0091(9)
O7 0.0759(16) 0.0232(11) 0.0363(12) -0.0044(9) 0.0454(13) -0.0040(11)
O8 0.0387(11) 0.0200(10) 0.0228(10) 0.0016(8) 0.0220(9) -0.0012(8)
O9 0.0809(17) 0.0221(11) 0.0535(14) -0.0133(10) 0.0572(14) -0.0171(11)
O10 0.0335(10) 0.0233(10) 0.0269(10) -0.0094(8) 0.0237(9) -0.0085(8)
O11 0.0209(10) 0.0237(10) 0.0548(14) 0.0120(10) 0.0212(10) 0.0015(8)
O12 0.0776(16) 0.0141(10) 0.0464(13) -0.0038(9) 0.0527(13) -0.0065(10)
O13 0.0282(11) 0.0239(11) 0.0503(13) 0.0089(9) 0.0240(10) 0.0071(8)
O14 0.0428(12) 0.0407(13) 0.0228(10) -0.0051(9) 0.0191(10) -0.0115(10)
O15 0.0206(9) 0.0184(9) 0.0211(9) 0.0048(7) 0.0136(8) 0.0017(7)
O16 0.0224(10) 0.0291(11) 0.0378(12) -0.0027(9) 0.0123(9) -0.0057(8)
O17 0.0371(11) 0.0292(11) 0.0266(11) 0.0024(9) 0.0196(10) 0.0113(9)
O18 0.065(4) 0.252(11) 0.094(5) -0.084(6) 0.064(4) -0.063(6)
O19 0.140(4) 0.160(4) 0.129(4) -0.072(3) 0.108(3) -0.087(3)
O20 0.067(3) 0.096(4) 0.115(4) 0.000 0.068(3) 0.000
O21 0.0489(16) 0.0671(19) 0.074(2) -0.0030(16) 0.0322(15) -0.0119(14)

loop_
_atom_type_symbol
_atom_type_description
_atom_type_scat_dispersion_real
_atom_type_scat_dispersion_imag
_atom_type_scat_source
C C 0.0033 0.0016 'International Tables Vol C Tables 4.2.6.8 and 6.1.1.4'
H H 0.0000 0.0000 'International Tables Vol C Tables 4.2.6.8 and 6.1.1.4'
Co Co 0.3494 0.9721 'International Tables Vol C Tables 4.2.6.8 and 6.1.1.4'
O O 0.0106 0.0060 'International Tables Vol C Tables 4.2.6.8 and 6.1.1.4'

loop_
_geom_angle_atom_site_label_1
_geom_angle_atom_site_label_2
_geom_angle_atom_site_label_3
_geom_angle
_geom_angle_site_symmetry_1
_geom_angle_site_symmetry_3
_geom_angle_publ_flag
O1 Co1 O4 172.62(8) . 8_566 ?
O1 Co1 O7 95.16(10) . 8_566 ?
O1 Co1 O13 91.72(8) . . ?
O1 Co1 O14 85.18(9) . . ?
O1 Co1 O15 96.78(8) . 8_566 ?
O4 Co1 O13 83.10(8) 8_566 . ?
O4 Co1 O14 89.39(8) 8_566 . ?
O4 Co1 O15 88.47(7) 8_566 8_566 ?
O7 Co1 O4 89.95(9) 8_566 8_566 ?
O7 Co1 O13 88.36(9) 8_566 . ?
O7 Co1 O14 176.45(9) 8_566 . ?
O7 Co1 O15 90.54(8) 8_566 8_566 ?
O13 Co1 O14 88.10(9) . . ?
O13 Co1 O15 171.49(8) . 8_566 ?
O14 Co1 O15 92.93(8) . 8_566 ?
O2 Co2 O10 88.09(8) 8_465 6_575 ?
O2 Co2 O15 96.52(7) 8_465 . ?
O2 Co2 O16 171.59(8) 8_465 . ?
O2 Co2 H16A 160.2 8_465 . ?
O2 Co2 O17 89.76(8) 8_465 . ?
O8 Co2 O2 95.43(8) . 8_465 ?
O8 Co2 O10 174.00(8) . 6_575 ?
O8 Co2 O15 95.28(7) . . ?
O8 Co2 O16 91.04(8) . . ?
O8 Co2 H16A 68.4 . . ?
O8 Co2 O17 87.54(8) . . ?
O10 Co2 O15 89.12(7) 6_575 . ?
O10 Co2 O16 85.01(8) 6_575 . ?
O10 Co2 H16A 107.2 6_575 . ?
O10 Co2 O17 87.63(8) 6_575 . ?
O15 Co2 H16A 96.3 . . ?
O16 Co2 O15 88.20(8) . . ?
O16 Co2 H16A 23.5 . . ?
O16 Co2 O17 85.15(8) . . ?
O17 Co2 O15 172.83(8) . . ?
O17 Co2 H16A 78.6 . . ?
O1 C1 C6 116.5(2) . . ?
O1 C1 O2 126.6(2) . . ?
O2 C1 C6 117.0(2) . . ?
O3 C2 C8 119.6(2) . . ?
O4 C2 C8 116.5(2) . . ?
O4 C2 O3 123.9(2) . . ?
O5 C3 C16 122.8(3) . . ?
O5 C3 O6 124.2(3) . . ?
O6 C3 C16 113.0(2) . . ?
O7 C4 C20 116.8(2) . . ?
O7 C4 O8 126.2(3) . . ?
O8 C4 C20 117.0(2) . . ?
O9 C5 C22 118.8(2) . . ?
O9 C5 O10 124.3(3) . . ?
O10 C5 C22 116.9(2) . . ?
C7 C6 C1 119.9(2) . . ?
C11 C6 C1 120.0(2) . . ?
C11 C6 C7 120.1(2) . . ?
C6 C7 H7 120.2 . . ?
C8 C7 C6 119.7(2) . . ?
C8 C7 H7 120.2 . . ?
C7 C8 C2 122.0(2) . . ?
C9 C8 C2 117.9(2) . . ?
C9 C8 C7 120.1(2) . . ?
C8 C9 H9 120.3 . . ?
C10 C9 C8 119.4(2) . . ?
C10 C9 H9 120.3 . . ?
C9 C10 O11 121.2(2) . . ?
C11 C10 C9 121.3(3) . . ?
C11 C10 O11 117.4(2) . . ?
C6 C11 H11 120.3 . . ?
C10 C11 C6 119.4(2) . . ?
C10 C11 H11 120.3 . . ?
C13 C12 O11 121.3(3) . . ?
C17 C12 C13 121.5(3) . . ?
C17 C12 O11 117.1(3) . . ?
C12 C13 H13 120.9 . . ?
C12 C13 C14 118.2(3) . . ?
C14 C13 H13 120.9 . . ?
C15 C14 C13 121.5(3) . . ?
C15 C14 O12 117.0(3) . . ?
O12 C14 C13 121.4(3) . . ?
C14 C15 H15 120.5 . . ?
C14 C15 C16 119.0(3) . . ?
C16 C15 H15 120.5 . . ?
C15 C16 C3 120.6(2) . . ?
C17 C16 C3 118.8(2) . . ?
C17 C16 C15 120.5(3) . . ?
C12 C17 C16 119.1(3) . . ?
C12 C17 H17 120.4 . . ?
C16 C17 H17 120.4 . . ?
C19 C18 C23 121.3(3) . . ?
C19 C18 O12 123.3(3) . . ?
C23 C18 O12 115.3(2) . . ?
C18 C19 H19 120.4 . . ?
C18 C19 C20 119.3(3) . . ?
C20 C19 H19 120.4 . . ?
C19 C20 C4 118.7(2) . . ?
C21 C20 C4 121.5(2) . . ?
C21 C20 C19 119.8(3) . . ?
C20 C21 H21 119.9 . . ?
C22 C21 C20 120.1(3) . . ?
C22 C21 H21 119.9 . . ?
C21 C22 C5 120.5(2) . . ?
C21 C22 C23 120.1(3) . . ?
C23 C22 C5 119.4(2) . . ?
C18 C23 C22 119.3(3) . . ?
C18 C23 H23 120.4 . . ?
C22 C23 H23 120.4 . . ?
C1 O1 Co1 133.31(17) . . ?
C1 O2 Co2 135.82(17) . 8_566 ?
C2 O4 Co1 129.56(18) . 8_465 ?
C3 O6 H6 109.5 . . ?
C4 O7 Co1 141.74(19) . 8_465 ?
C4 O8 Co2 128.66(17) . . ?
C5 O10 Co2 131.15(18) . 6_576 ?
C10 O11 C12 118.1(2) . . ?
C14 O12 C18 118.5(2) . . ?
Co1 O13 H13A 109.5 . . ?
Co1 O13 H13B 112.3 . . ?
H13A O13 H13B 104.0 . . ?
Co1 O14 H14A 111.4 . . ?
Co1 O14 H14B 110.9 . . ?
H14A O14 H14B 102.8 . . ?
Co1 O15 Co2 109.54(8) 8_465 . ?
Co1 O15 H15A 102.1 8_465 . ?
Co1 O15 H15B 119.4 8_465 . ?
Co2 O15 H15A 118.8 . . ?
Co2 O15 H15B 97.8 . . ?
H15A O15 H15B 110.2 . . ?
Co2 O16 H16A 63.2 . . ?
Co2 O16 H16B 125.3 . . ?
H16A O16 H16B 114.8 . . ?
Co2 O17 H17A 126.4 . . ?
Co2 O17 H17B 118.8 . . ?
H17A O17 H17B 104.3 . . ?
H18A O18 H18B 109.5 . . ?
H19A O19 H19B 109.4 . . ?
H20A O20 H20A 111.8 . 2_656 ?
H20A O20 H20B 19.4 . 2_656 ?
H20A O20 H20B 104.5 2_656 2_656 ?
H20A O20 H20B 104.5 . . ?
H20B O20 H20A 19.4 . 2_656 ?
H20B O20 H20B 103.7 . 2_656 ?
H21A O21 H21B 109.5 . . ?

loop_
_geom_bond_atom_site_label_1
_geom_bond_atom_site_label_2
_geom_bond_distance
_geom_bond_site_symmetry_2
_geom_bond_publ_flag
Co1 O1 2.0260(19) . ?
Co1 O4 2.0542(19) 8_566 ?
Co1 O7 2.030(2) 8_566 ?
Co1 O13 2.101(2) . ?
Co1 O14 2.115(2) . ?
Co1 O15 2.1500(17) 8_566 ?
Co2 O2 2.0655(18) 8_465 ?
Co2 O8 2.0381(18) . ?
Co2 O10 2.0862(18) 6_575 ?
Co2 O15 2.1540(18) . ?
Co2 O16 2.1140(19) . ?
Co2 H16A 1.8905 . ?
Co2 O17 2.125(2) . ?
C1 C6 1.507(3) . ?
C1 O1 1.249(3) . ?
C1 O2 1.257(3) . ?
C2 C8 1.501(4) . ?
C2 O3 1.262(3) . ?
C2 O4 1.252(3) . ?
C3 C16 1.484(4) . ?
C3 O5 1.204(4) . ?
C3 O6 1.325(3) . ?
C4 C20 1.503(4) . ?
C4 O7 1.239(3) . ?
C4 O8 1.259(3) . ?
C5 C22 1.500(4) . ?
C5 O9 1.253(4) . ?
C5 O10 1.256(3) . ?
C6 C7 1.393(4) . ?
C6 C11 1.390(4) . ?
C7 H7 0.9300 . ?
C7 C8 1.390(4) . ?
C8 C9 1.388(4) . ?
C9 H9 0.9300 . ?
C9 C10 1.380(4) . ?
C10 C11 1.378(4) . ?
C10 O11 1.389(3) . ?
C11 H11 0.9300 . ?
C12 C13 1.380(4) . ?
C12 C17 1.378(4) . ?
C12 O11 1.391(3) . ?
C13 H13 0.9300 . ?
C13 C14 1.389(4) . ?
C14 C15 1.375(4) . ?
C14 O12 1.380(3) . ?
C15 H15 0.9300 . ?
C15 C16 1.389(4) . ?
C16 C17 1.386(4) . ?
C17 H17 0.9300 . ?
C18 C19 1.378(4) . ?
C18 C23 1.383(4) . ?
C18 O12 1.387(3) . ?
C19 H19 0.9300 . ?
C19 C20 1.393(4) . ?
C20 C21 1.389(4) . ?
C21 H21 0.9300 . ?
C21 C22 1.385(4) . ?
C22 C23 1.387(4) . ?
C23 H23 0.9300 . ?
O6 H6 0.8200 . ?
O13 H13A 0.8591 . ?
O13 H13B 0.8590 . ?
O14 H14A 0.8800 . ?
O14 H14B 0.8792 . ?
O15 H15A 0.8491 . ?
O15 H15B 0.8584 . ?
O16 H16A 0.8453 . ?
O16 H16B 0.8429 . ?
O17 H17A 0.8537 . ?
O17 H17B 0.8540 . ?
O18 H18A 0.8500 . ?
O18 H18B 0.8500 . ?
O19 H19A 0.8501 . ?
O19 H19B 0.8493 . ?
O20 H20A 0.8497 2_656 ?
O20 H20A 0.8496 . ?
O20 H20B 0.8500 . ?
O20 H20B 0.8500 2_656 ?
O21 H21A 0.8500 . ?
O21 H21B 0.8500 . ?
